data_4504640
loop_
_publ_author_name
'Aaker\"oy, Christer B.'
'Hussain, Izhar'
'Desper, John'

_publ_section_title
;
 2-Acetaminopyridine:&#x2009; A Highly Effective Cocrystallizing Agent
;
_journal_issue 2
_journal_name_full 'Crystal Growth &amp; Design'
_journal_page_first 474
_journal_paper_doi 10.1021/cg050391z
_journal_volume 6
_journal_year 2006
_chemical_formula_moiety
;
(C7 H8 N2 O)2 (C4 H4 O4)
;
_chemical_formula_sum 'C18 H20 N4 O6'
_chemical_formula_weight 388.38
_chemical_name_systematic
;
[N-(2-pyridyl) acetamide]2, fumaric acid
;
_space_group_IT_number 2
_symmetry_cell_setting triclinic
_symmetry_space_group_name_Hall '-P 1'
_symmetry_space_group_name_H-M 'P -1'
_atom_sites_solution_hydrogens geom
_atom_sites_solution_primary direct
_atom_sites_solution_secondary difmap
_audit_creation_method SHELXL-97
_cell_angle_alpha 110.375(2)
_cell_angle_beta 91.000(2)
_cell_angle_gamma 96.451(2)
_cell_formula_units_Z 1
_cell_length_a 4.8875(5)
_cell_length_b 8.4817(8)
_cell_length_c 11.4723(11)
_cell_measurement_reflns_used 2636
_cell_measurement_temperature 100(2)
_cell_measurement_theta_max 29.95
_cell_measurement_theta_min 2.05
_cell_volume 442.18(7)
_computing_cell_refinement 'Bruker XSCANS'
_computing_data_collection 'Bruker XSCANS'
_computing_data_reduction 'Bruker SHELXTL'
_computing_molecular_graphics 'Bruker SHELXTL'
_computing_publication_material 'Bruker SHELXTL'
_computing_structure_refinement 'SHELXL-97 (Sheldrick, 1997)'
_computing_structure_solution 'SHELXS-97 (Sheldrick, 1990)'
_diffrn_ambient_temperature 100(2)
_diffrn_measured_fraction_theta_full 0.982
_diffrn_measured_fraction_theta_max 0.982
_diffrn_measurement_device_type 'CCD area detector'
_diffrn_measurement_method 'phi and omega scans'
_diffrn_radiation_monochromator graphite
_diffrn_radiation_source 'fine-focus sealed tube'
_diffrn_radiation_type MoK\a
_diffrn_radiation_wavelength 0.71073
_diffrn_reflns_av_R_equivalents 0.0212
_diffrn_reflns_av_sigmaI/netI 0.0313
_diffrn_reflns_limit_h_max 6
_diffrn_reflns_limit_h_min -6
_diffrn_reflns_limit_k_max 11
_diffrn_reflns_limit_k_min -11
_diffrn_reflns_limit_l_max 16
_diffrn_reflns_limit_l_min -15
_diffrn_reflns_number 5086
_diffrn_reflns_theta_full 30.03
_diffrn_reflns_theta_max 30.03
_diffrn_reflns_theta_min 2.58
_exptl_absorpt_coefficient_mu 0.111
_exptl_absorpt_correction_type none
_exptl_crystal_colour colorless
_exptl_crystal_density_diffrn 1.459
_exptl_crystal_density_method 'not measured'
_exptl_crystal_description plate
_exptl_crystal_F_000 204
_exptl_crystal_size_max 0.30
_exptl_crystal_size_mid 0.24
_exptl_crystal_size_min 0.10
_refine_diff_density_max 0.399
_refine_diff_density_min -0.357
_refine_diff_density_rms 0.069
_refine_ls_extinction_method none
_refine_ls_goodness_of_fit_ref 1.046
_refine_ls_hydrogen_treatment mixed
_refine_ls_matrix_type full
_refine_ls_number_parameters 133
_refine_ls_number_reflns 2530
_refine_ls_number_restraints 0
_refine_ls_restrained_S_all 1.046
_refine_ls_R_factor_all 0.0474
_refine_ls_R_factor_gt 0.0438
_refine_ls_shift/su_max 0.000
_refine_ls_shift/su_mean 0.000
_refine_ls_structure_factor_coef Fsqd
_refine_ls_weighting_details 'calc w=1/[\s^2^(Fo^2^)+(0.0800P)^2^+0.1000P] where P=(Fo^2^+2Fc^2^)/3'
_refine_ls_weighting_scheme calc
_refine_ls_wR_factor_gt 0.1237
_refine_ls_wR_factor_ref 0.1275
_reflns_number_gt 2272
_reflns_number_total 2530
_reflns_threshold_expression >2sigma(I)
_cod_data_source_file cg050391zsi20050808_123956.cif
_cod_data_source_block 1
_cod_depositor_comments
;
The following automatic conversions were performed:

'_symmetry_cell_setting' value 'Triclinic' changed to 'triclinic'
according to /home/saulius/struct/CIF-dictionaries/cif_core.dic
dictionary named 'cif_core.dic' version 2.4.1 from 2010-06-29.

Automatic conversion script
Id: cif_fix_values 1715 2011-07-08 13:25:40Z adriana 
;
_cod_original_sg_symbol_H-M P-1
_cod_database_code 4504640

loop_
_symmetry_equiv_pos_as_xyz
'x, y, z'
'-x, -y, -z'

loop_
_atom_site_label
_atom_site_type_symbol
_atom_site_fract_x
_atom_site_fract_y
_atom_site_fract_z
_atom_site_U_iso_or_equiv
_atom_site_adp_type
_atom_site_occupancy
_atom_site_symmetry_multiplicity
_atom_site_calc_flag
_atom_site_refinement_flags
N11 N 0.87745(17) 0.45589(11) 0.19348(8) 0.01524(19) Uani 1 1 d .
C12 C 1.0090(2) 0.42520(12) 0.28570(9) 0.0148(2) Uani 1 1 d .
N12 N 0.88043(18) 0.28738(11) 0.31162(8) 0.01623(19) Uani 1 1 d .
H12 H 0.726(3) 0.239(2) 0.2660(14) 0.019 Uiso 1 1 d .
C13 C 1.2514(2) 0.52520(13) 0.34822(9) 0.0169(2) Uani 1 1 d .
H13 H 1.3417 0.5020 0.4134 0.020 Uiso 1 1 calc R
C14 C 1.3555(2) 0.65857(13) 0.31245(10) 0.0185(2) Uani 1 1 d .
H14 H 1.5208 0.7278 0.3528 0.022 Uiso 1 1 calc R
C15 C 1.2198(2) 0.69227(13) 0.21755(10) 0.0190(2) Uani 1 1 d .
H15 H 1.2891 0.7839 0.1924 0.023 Uiso 1 1 calc R
C16 C 0.9804(2) 0.58761(13) 0.16113(9) 0.0176(2) Uani 1 1 d .
H16 H 0.8847 0.6098 0.0968 0.021 Uiso 1 1 calc R
C21 C 0.9758(2) 0.21022(13) 0.38879(9) 0.0168(2) Uani 1 1 d .
O21 O 1.19216(16) 0.25928(11) 0.45286(7) 0.0223(2) Uani 1 1 d .
C22 C 0.7847(2) 0.05617(14) 0.38555(10) 0.0213(2) Uani 1 1 d .
H22A H 0.7967 0.0430 0.4670 0.032 Uiso 1 1 calc R
H22B H 0.8384 -0.0447 0.3215 0.032 Uiso 1 1 calc R
H22C H 0.5949 0.0701 0.3661 0.032 Uiso 1 1 calc R
C31 C 0.3268(2) 0.15310(12) 0.07410(9) 0.0149(2) Uani 1 1 d .
O31 O 0.44339(15) 0.28451(9) 0.05017(7) 0.01801(18) Uani 1 1 d .
H31 H 0.605(3) 0.3407(19) 0.1094(14) 0.022 Uiso 1 1 d .
O32 O 0.40718(15) 0.10579(10) 0.15668(7) 0.01879(18) Uani 1 1 d .
C32 C 0.07856(19) 0.06304(12) -0.00926(9) 0.0159(2) Uani 1 1 d .
H32 H 0.0317 0.0965 -0.0772 0.019 Uiso 1 1 calc R

loop_
_atom_site_aniso_label
_atom_site_aniso_U_11
_atom_site_aniso_U_22
_atom_site_aniso_U_33
_atom_site_aniso_U_23
_atom_site_aniso_U_13
_atom_site_aniso_U_12
N11 0.0138(4) 0.0147(4) 0.0165(4) 0.0053(3) -0.0017(3) 0.0000(3)
C12 0.0139(4) 0.0142(4) 0.0153(4) 0.0041(3) -0.0002(3) 0.0012(3)
N12 0.0136(4) 0.0168(4) 0.0187(4) 0.0080(3) -0.0037(3) -0.0014(3)
C13 0.0144(4) 0.0179(5) 0.0168(4) 0.0050(4) -0.0030(3) -0.0003(3)
C14 0.0152(4) 0.0172(5) 0.0202(5) 0.0043(4) -0.0016(3) -0.0019(3)
C15 0.0175(5) 0.0169(5) 0.0223(5) 0.0079(4) -0.0007(4) -0.0018(3)
C16 0.0177(5) 0.0168(5) 0.0186(5) 0.0072(4) -0.0014(3) 0.0007(3)
C21 0.0162(4) 0.0177(5) 0.0168(4) 0.0067(4) -0.0008(3) 0.0018(3)
O21 0.0175(4) 0.0263(4) 0.0244(4) 0.0124(3) -0.0072(3) -0.0014(3)
C22 0.0207(5) 0.0199(5) 0.0253(5) 0.0123(4) -0.0041(4) -0.0021(4)
C31 0.0129(4) 0.0145(4) 0.0156(4) 0.0036(3) -0.0010(3) 0.0013(3)
O31 0.0167(4) 0.0170(4) 0.0201(4) 0.0081(3) -0.0047(3) -0.0030(3)
O32 0.0171(4) 0.0198(4) 0.0197(4) 0.0090(3) -0.0061(3) -0.0023(3)
C32 0.0138(4) 0.0171(5) 0.0158(4) 0.0052(4) -0.0041(3) 0.0003(4)

loop_
_atom_type_symbol
_atom_type_description
_atom_type_scat_dispersion_real
_atom_type_scat_dispersion_imag
_atom_type_scat_source
C C 0.0033 0.0016 'International Tables Vol C Tables 4.2.6.8 and 6.1.1.4'
H H 0.0000 0.0000 'International Tables Vol C Tables 4.2.6.8 and 6.1.1.4'
N N 0.0061 0.0033 'International Tables Vol C Tables 4.2.6.8 and 6.1.1.4'
O O 0.0106 0.0060 'International Tables Vol C Tables 4.2.6.8 and 6.1.1.4'

loop_
_geom_angle_atom_site_label_1
_geom_angle_atom_site_label_2
_geom_angle_atom_site_label_3
_geom_angle
_geom_angle_site_symmetry_1
C12 N11 C16 119.02(8) .
N11 C12 N12 113.56(8) .
N11 C12 C13 121.97(9) .
N12 C12 C13 124.46(9) .
C21 N12 C12 128.39(9) .
C21 N12 H12 117.3(9) .
C12 N12 H12 114.0(9) .
C14 C13 C12 118.07(9) .
C14 C13 H13 121.0 .
C12 C13 H13 121.0 .
C13 C14 C15 120.43(9) .
C13 C14 H14 119.8 .
C15 C14 H14 119.8 .
C16 C15 C14 117.71(9) .
C16 C15 H15 121.1 .
C14 C15 H15 121.1 .
N11 C16 C15 122.79(9) .
N11 C16 H16 118.6 .
C15 C16 H16 118.6 .
O21 C21 N12 124.23(10) .
O21 C21 C22 123.15(9) .
N12 C21 C22 112.61(9) .
C21 C22 H22A 109.5 .
C21 C22 H22B 109.5 .
H22A C22 H22B 109.5 .
C21 C22 H22C 109.5 .
H22A C22 H22C 109.5 .
H22B C22 H22C 109.5 .
O32 C31 O31 124.97(9) .
O32 C31 C32 121.52(9) .
O31 C31 C32 113.51(8) .
C31 O31 H31 110.0(9) .
C32 C32 C31 121.34(11) 2
C32 C32 H32 119.3 2
C31 C32 H32 119.3 .

loop_
_geom_bond_atom_site_label_1
_geom_bond_atom_site_label_2
_geom_bond_distance
_geom_bond_site_symmetry_2
N11 C12 1.3437(12) .
N11 C16 1.3446(13) .
C12 N12 1.3903(12) .
C12 C13 1.3996(13) .
N12 C21 1.3736(13) .
N12 H12 0.885(16) .
C13 C14 1.3814(14) .
C13 H13 0.9500 .
C14 C15 1.3933(14) .
C14 H14 0.9500 .
C15 C16 1.3842(14) .
C15 H15 0.9500 .
C16 H16 0.9500 .
C21 O21 1.2219(13) .
C21 C22 1.5071(15) .
C22 H22A 0.9800 .
C22 H22B 0.9800 .
C22 H22C 0.9800 .
C31 O32 1.2248(12) .
C31 O31 1.3109(12) .
C31 C32 1.4874(13) .
O31 H31 0.993(15) .
C32 C32 1.3258(19) 2
C32 H32 0.9500 .

loop_
_geom_hbond_atom_site_label_D
_geom_hbond_atom_site_label_H
_geom_hbond_atom_site_label_A
_geom_hbond_distance_DH
_geom_hbond_distance_HA
_geom_hbond_distance_DA
_geom_hbond_angle_DHA
O31 H31 N11 0.993(15) 1.631(15) 2.6149(11) 170.0(14)
N12 H12 O32 0.885(16) 1.954(16) 2.8340(11) 172.7(14)

loop_
_geom_torsion_atom_site_label_1
_geom_torsion_atom_site_label_2
_geom_torsion_atom_site_label_3
_geom_torsion_atom_site_label_4
_geom_torsion
_geom_torsion_site_symmetry_4
C16 N11 C12 N12 179.12(8) .
C16 N11 C12 C13 -0.66(14) .
N11 C12 N12 C21 171.59(9) .
C13 C12 N12 C21 -8.64(16) .
N11 C12 C13 C14 -0.15(15) .
N12 C12 C13 C14 -179.91(9) .
C12 C13 C14 C15 0.60(15) .
C13 C14 C15 C16 -0.25(15) .
C12 N11 C16 C15 1.05(15) .
C14 C15 C16 N11 -0.60(16) .
C12 N12 C21 O21 3.62(17) .
C12 N12 C21 C22 -175.94(9) .
O32 C31 C32 C32 5.78(18) 2
O31 C31 C32 C32 -173.79(11) 2
